data_4075001
loop_
_publ_author_name
'Kawachi, Atsushi'
'Yoshioka, Takahiro'
'Yamamoto, Yohsuke'

_publ_section_title
;
 Anionic 1,4-Silyl Migration in (2-(Trimethylsilyl)phenyl)phosphonium
 Methylides
;
_journal_issue 9
_journal_name_full Organometallics
_journal_page_first 2390
_journal_paper_doi 10.1021/om051080o
_journal_volume 25
_journal_year 2006
_chemical_formula_sum 'C22 H26 I P Si'
_chemical_formula_weight 476.39
_chemical_name_common Compound2a
_chemical_name_systematic
; 
(2-trimethylsilylphenyl)diphenylmethylphosphonium iodide
;
_space_group_IT_number 33
_symmetry_cell_setting orthorhombic
_symmetry_space_group_name_Hall 'P 2c -2n'
_symmetry_space_group_name_H-M 'P n a 21'
_atom_sites_solution_hydrogens geom
_atom_sites_solution_primary direct
_atom_sites_solution_secondary difmap
_audit_creation_method SHELXL-97
_cell_angle_alpha 90.00
_cell_angle_beta 90.00
_cell_angle_gamma 90.00
_cell_formula_units_Z 4
_cell_length_a 14.7180(4)
_cell_length_b 11.5260(4)
_cell_length_c 13.0660(5)
_cell_measurement_temperature 173(2)
_cell_volume 2216.51(13)
_computing_structure_refinement 'SHELXL-97 (Sheldrick, 1997)'
_computing_structure_solution 'SHELXS-97 (Sheldrick, 1990)'
_diffrn_ambient_temperature 173(2)
_diffrn_measured_fraction_theta_full 0.979
_diffrn_measured_fraction_theta_max 0.979
_diffrn_measurement_device_type 'imaging plate'
_diffrn_radiation_monochromator graphite
_diffrn_radiation_source 'fine-focus sealed tube'
_diffrn_radiation_type MoK\a
_diffrn_radiation_wavelength 0.71069
_diffrn_reflns_av_R_equivalents 0.0180
_diffrn_reflns_av_sigmaI/netI 0.0298
_diffrn_reflns_limit_h_max 17
_diffrn_reflns_limit_h_min -18
_diffrn_reflns_limit_k_max 14
_diffrn_reflns_limit_k_min 0
_diffrn_reflns_limit_l_max 16
_diffrn_reflns_limit_l_min 0
_diffrn_reflns_number 4668
_diffrn_reflns_theta_full 27.50
_diffrn_reflns_theta_max 27.50
_diffrn_reflns_theta_min 2.36
_exptl_absorpt_coefficient_mu 1.574
_exptl_absorpt_correction_T_max 0.7437
_exptl_absorpt_correction_T_min 0.5718
_exptl_crystal_colour colorless
_exptl_crystal_density_diffrn 1.428
_exptl_crystal_density_method 'not measured'
_exptl_crystal_description cuboid
_exptl_crystal_F_000 960
_exptl_crystal_size_max 0.40
_exptl_crystal_size_mid 0.20
_exptl_crystal_size_min 0.20
_refine_diff_density_max 0.639
_refine_diff_density_min -0.915
_refine_diff_density_rms 0.146
_refine_ls_abs_structure_details 'Flack H D (1983), Acta Cryst. A39, 876-881'
_refine_ls_abs_structure_Flack 0.07(3)
_refine_ls_extinction_coef 0.0063(6)
_refine_ls_extinction_expression Fc^*^=kFc[1+0.001xFc^2^\l^3^/sin(2\q)]^-1/4^
_refine_ls_extinction_method SHELXL
_refine_ls_goodness_of_fit_ref 1.141
_refine_ls_hydrogen_treatment mixed
_refine_ls_matrix_type full
_refine_ls_number_parameters 231
_refine_ls_number_reflns 2603
_refine_ls_number_restraints 1
_refine_ls_restrained_S_all 1.141
_refine_ls_R_factor_all 0.0317
_refine_ls_R_factor_gt 0.0286
_refine_ls_shift/su_max 0.000
_refine_ls_shift/su_mean 0.000
_refine_ls_structure_factor_coef Fsqd
_refine_ls_weighting_details 'calc w=1/[\s^2^(Fo^2^)+(0.0505P)^2^+1.4739P] where P=(Fo^2^+2Fc^2^)/3'
_refine_ls_weighting_scheme calc
_refine_ls_wR_factor_gt 0.0749
_refine_ls_wR_factor_ref 0.0841
_reflns_number_gt 2530
_reflns_number_total 2603
_reflns_threshold_expression >2sigma(I)
_cod_data_source_file om051080osi20051219_113111.cif
_cod_data_source_block pph2me
_cod_original_sg_symbol_H-M Pna21
_cod_database_code 4075001

loop_
_symmetry_equiv_pos_as_xyz
'x, y, z'
'-x, -y, z+1/2'
'-x+1/2, y+1/2, z+1/2'
'x+1/2, -y+1/2, z'

loop_
_atom_site_label
_atom_site_type_symbol
_atom_site_fract_x
_atom_site_fract_y
_atom_site_fract_z
_atom_site_U_iso_or_equiv
_atom_site_adp_type
_atom_site_occupancy
_atom_site_symmetry_multiplicity
_atom_site_calc_flag
_atom_site_refinement_flags
P1 P 0.37457(7) -0.10651(10) 0.54778(9) 0.0171(2) Uani 1 1 d .
Si1 Si 0.37147(13) -0.24543(13) 0.80549(10) 0.0308(3) Uani 1 1 d .
C1 C 0.3783(3) -0.2614(4) 0.5715(4) 0.0197(8) Uani 1 1 d .
C2 C 0.3764(3) -0.3115(4) 0.6706(4) 0.0207(8) Uani 1 1 d .
C3 C 0.3754(3) -0.4331(4) 0.6736(4) 0.0235(9) Uani 1 1 d .
H3A H 0.3735 -0.4705 0.7383 0.028 Uiso 1 1 calc R
C4 C 0.3770(3) -0.5014(4) 0.5857(4) 0.0273(10) Uani 1 1 d .
H4A H 0.3772 -0.5835 0.5917 0.033 Uiso 1 1 calc R
C5 C 0.3784(4) -0.4517(6) 0.4910(5) 0.0314(11) Uani 1 1 d .
H5A H 0.3780 -0.4982 0.4310 0.038 Uiso 1 1 calc R
C6 C 0.3804(3) -0.3304(5) 0.4841(4) 0.0267(9) Uani 1 1 d .
H6A H 0.3832 -0.2947 0.4186 0.032 Uiso 1 1 calc R
C7 C 0.4351(4) -0.1086(5) 0.8266(6) 0.0445(12) Uani 1 1 d .
H7A H 0.4320 -0.0874 0.8992 0.067 Uiso 1 1 calc R
H7B H 0.4081 -0.0466 0.7852 0.067 Uiso 1 1 calc R
H7C H 0.4987 -0.1195 0.8067 0.067 Uiso 1 1 calc R
C8 C 0.2477(6) -0.2243(6) 0.8415(6) 0.058(2) Uani 1 1 d .
H8A H 0.2158 -0.2987 0.8371 0.087 Uiso 1 1 calc R
H8B H 0.2196 -0.1687 0.7943 0.087 Uiso 1 1 calc R
H8C H 0.2438 -0.1944 0.9115 0.087 Uiso 1 1 calc R
C9 C 0.4286(9) -0.3519(7) 0.8926(6) 0.100(4) Uani 1 1 d .
H9A H 0.4905 -0.3664 0.8684 0.151 Uiso 1 1 calc R
H9B H 0.3943 -0.4248 0.8929 0.151 Uiso 1 1 calc R
H9C H 0.4307 -0.3202 0.9622 0.151 Uiso 1 1 calc R
C10 C 0.3621(4) -0.0795(5) 0.4133(4) 0.0292(10) Uani 1 1 d .
H10A H 0.3588 0.0043 0.4013 0.044 Uiso 1 1 calc R
H10B H 0.3063 -0.1164 0.3886 0.044 Uiso 1 1 calc R
H10C H 0.4145 -0.1116 0.3766 0.044 Uiso 1 1 calc R
C11 C 0.2744(3) -0.0482(4) 0.6084(3) 0.0194(8) Uani 1 1 d .
C12 C 0.2739(3) 0.0453(4) 0.6771(4) 0.0246(9) Uani 1 1 d .
H12A H 0.3293 0.0810 0.6972 0.030 Uiso 1 1 calc R
C13 C 0.1916(3) 0.0851(4) 0.7155(4) 0.0304(10) Uani 1 1 d .
H13A H 0.1909 0.1480 0.7626 0.036 Uiso 1 1 calc R
C14 C 0.1100(3) 0.0340(6) 0.6858(5) 0.0319(14) Uani 1 1 d .
H14A H 0.0539 0.0625 0.7116 0.038 Uiso 1 1 calc R
C15 C 0.1113(3) -0.0592(5) 0.6182(5) 0.0340(13) Uani 1 1 d .
H15A H 0.0558 -0.0950 0.5987 0.041 Uiso 1 1 calc R
C16 C 0.1925(3) -0.1006(4) 0.5789(4) 0.0262(9) Uani 1 1 d .
H16A H 0.1927 -0.1640 0.5324 0.031 Uiso 1 1 calc R
C17 C 0.4793(3) -0.0378(4) 0.5858(3) 0.0205(8) Uani 1 1 d .
C18 C 0.5564(3) -0.1070(4) 0.5937(5) 0.0321(11) Uani 1 1 d .
H18A H 0.5527 -0.1884 0.5829 0.039 Uiso 1 1 calc R
C19 C 0.6391(4) -0.0554(5) 0.6178(5) 0.0410(14) Uani 1 1 d .
H19A H 0.6924 -0.1017 0.6219 0.049 Uiso 1 1 calc R
C20 C 0.6446(3) 0.0626(5) 0.6358(5) 0.0343(11) Uani 1 1 d .
H20A H 0.7010 0.0966 0.6547 0.041 Uiso 1 1 calc R
C21 C 0.5684(4) 0.1305(5) 0.6261(4) 0.0313(10) Uani 1 1 d .
H21A H 0.5725 0.2117 0.6378 0.038 Uiso 1 1 calc R
C22 C 0.4854(3) 0.0820(4) 0.5995(4) 0.0248(9) Uani 1 1 d .
H22A H 0.4334 0.1297 0.5907 0.030 Uiso 1 1 calc R
I1 I 0.396807(19) 0.27921(2) 0.82420(4) 0.02979(12) Uani 1 1 d .

loop_
_atom_site_aniso_label
_atom_site_aniso_U_11
_atom_site_aniso_U_22
_atom_site_aniso_U_33
_atom_site_aniso_U_23
_atom_site_aniso_U_13
_atom_site_aniso_U_12
P1 0.0144(4) 0.0181(5) 0.0188(5) -0.0001(4) 0.0001(4) -0.0007(4)
Si1 0.0502(7) 0.0236(6) 0.0187(8) 0.0011(5) -0.0025(5) 0.0017(6)
C1 0.0137(17) 0.021(2) 0.025(2) -0.0028(17) 0.0003(16) -0.0004(15)
C2 0.0161(17) 0.020(2) 0.026(2) 0.0010(17) -0.0021(16) -0.0001(15)
C3 0.0176(18) 0.021(2) 0.032(2) 0.0018(19) -0.0008(17) -0.0001(16)
C4 0.0204(19) 0.018(2) 0.044(3) -0.005(2) 0.0018(19) 0.0005(16)
C5 0.035(3) 0.025(3) 0.034(3) -0.009(2) 0.002(2) -0.003(2)
C6 0.030(2) 0.027(2) 0.023(2) -0.006(2) 0.0028(18) 0.0003(19)
C7 0.064(3) 0.040(3) 0.029(2) -0.004(3) -0.015(3) -0.007(2)
C8 0.069(5) 0.064(4) 0.040(5) -0.006(3) 0.023(4) -0.012(3)
C9 0.215(12) 0.044(4) 0.043(4) -0.005(4) -0.065(6) 0.028(6)
C10 0.036(3) 0.029(2) 0.022(2) 0.0005(18) 0.0002(19) -0.001(2)
C11 0.0167(18) 0.0204(19) 0.0210(19) 0.0008(16) -0.0001(14) 0.0015(15)
C12 0.022(2) 0.024(2) 0.028(2) -0.0075(18) 0.0034(17) -0.0037(17)
C13 0.031(3) 0.027(2) 0.033(2) -0.005(2) 0.006(2) 0.0034(19)
C14 0.019(2) 0.029(3) 0.048(4) -0.007(3) 0.008(2) 0.0036(18)
C15 0.014(2) 0.035(3) 0.053(4) -0.006(3) 0.0008(19) 0.0006(18)
C16 0.018(2) 0.026(2) 0.034(2) -0.0066(19) -0.0041(17) 0.0000(17)
C17 0.0190(19) 0.0211(19) 0.0214(19) -0.0006(16) 0.0035(16) -0.0017(15)
C18 0.016(2) 0.026(2) 0.054(3) -0.008(2) -0.003(2) -0.0005(18)
C19 0.019(2) 0.038(3) 0.066(4) -0.009(3) -0.005(2) 0.002(2)
C20 0.023(2) 0.041(3) 0.039(3) -0.009(2) 0.000(2) -0.013(2)
C21 0.031(3) 0.031(2) 0.031(2) -0.006(2) 0.009(2) -0.008(2)
C22 0.023(2) 0.021(2) 0.031(2) -0.0005(18) 0.0054(18) -0.0048(17)
I1 0.03611(18) 0.02446(16) 0.02880(17) -0.00468(15) 0.00169(14) -0.00262(10)

loop_
_atom_type_symbol
_atom_type_description
_atom_type_scat_dispersion_real
_atom_type_scat_dispersion_imag
_atom_type_scat_source
C C 0.0033 0.0016 'International Tables Vol C Tables 4.2.6.8 and 6.1.1.4'
H H 0.0000 0.0000 'International Tables Vol C Tables 4.2.6.8 and 6.1.1.4'
Si Si 0.0817 0.0704 'International Tables Vol C Tables 4.2.6.8 and 6.1.1.4'
P P 0.1023 0.0942 'International Tables Vol C Tables 4.2.6.8 and 6.1.1.4'
I I -0.4742 1.8119 'International Tables Vol C Tables 4.2.6.8 and 6.1.1.4'

loop_
_geom_angle_atom_site_label_1
_geom_angle_atom_site_label_2
_geom_angle_atom_site_label_3
_geom_angle
C10 P1 C17 106.3(2)
C10 P1 C11 106.4(2)
C17 P1 C11 114.5(2)
C10 P1 C1 110.0(2)
C17 P1 C1 111.1(2)
C11 P1 C1 108.5(2)
C7 Si1 C9 103.9(4)
C7 Si1 C8 109.8(3)
C9 Si1 C8 111.4(5)
C7 Si1 C2 117.1(3)
C9 Si1 C2 106.3(3)
C8 Si1 C2 108.3(3)
C6 C1 C2 121.2(4)
C6 C1 P1 115.0(4)
C2 C1 P1 123.8(4)
C3 C2 C1 115.6(4)
C3 C2 Si1 111.7(4)
C1 C2 Si1 132.6(4)
C4 C3 C2 122.8(5)
C4 C3 H3A 118.6
C2 C3 H3A 118.6
C5 C4 C3 120.7(5)
C5 C4 H4A 119.6
C3 C4 H4A 119.6
C4 C5 C6 118.5(5)
C4 C5 H5A 120.7
C6 C5 H5A 120.7
C1 C6 C5 121.1(5)
C1 C6 H6A 119.4
C5 C6 H6A 119.4
Si1 C7 H7A 109.5
Si1 C7 H7B 109.5
H7A C7 H7B 109.5
Si1 C7 H7C 109.5
H7A C7 H7C 109.5
H7B C7 H7C 109.5
Si1 C8 H8A 109.5
Si1 C8 H8B 109.5
H8A C8 H8B 109.5
Si1 C8 H8C 109.5
H8A C8 H8C 109.5
H8B C8 H8C 109.5
Si1 C9 H9A 109.5
Si1 C9 H9B 109.5
H9A C9 H9B 109.5
Si1 C9 H9C 109.5
H9A C9 H9C 109.5
H9B C9 H9C 109.5
P1 C10 H10A 109.5
P1 C10 H10B 109.5
H10A C10 H10B 109.5
P1 C10 H10C 109.5
H10A C10 H10C 109.5
H10B C10 H10C 109.5
C16 C11 C12 120.2(4)
C16 C11 P1 114.9(3)
C12 C11 P1 124.8(3)
C13 C12 C11 119.3(4)
C13 C12 H12A 120.4
C11 C12 H12A 120.4
C12 C13 C14 120.8(5)
C12 C13 H13A 119.6
C14 C13 H13A 119.6
C15 C14 C13 119.4(4)
C15 C14 H14A 120.3
C13 C14 H14A 120.3
C16 C15 C14 120.9(5)
C16 C15 H15A 119.5
C14 C15 H15A 119.5
C15 C16 C11 119.4(4)
C15 C16 H16A 120.3
C11 C16 H16A 120.3
C18 C17 C22 120.3(4)
C18 C17 P1 117.8(3)
C22 C17 P1 121.7(4)
C19 C18 C17 119.0(5)
C19 C18 H18A 120.5
C17 C18 H18A 120.5
C20 C19 C18 120.8(5)
C20 C19 H19A 119.6
C18 C19 H19A 119.6
C21 C20 C19 119.8(5)
C21 C20 H20A 120.1
C19 C20 H20A 120.1
C20 C21 C22 120.8(5)
C20 C21 H21A 119.6
C22 C21 H21A 119.6
C21 C22 C17 119.3(5)
C21 C22 H22A 120.4
C17 C22 H22A 120.4

loop_
_geom_bond_atom_site_label_1
_geom_bond_atom_site_label_2
_geom_bond_distance
P1 C10 1.794(5)
P1 C17 1.802(5)
P1 C11 1.804(4)
P1 C1 1.813(5)
Si1 C7 1.855(6)
Si1 C9 1.873(8)
Si1 C8 1.897(8)
Si1 C2 1.921(5)
C1 C6 1.392(7)
C1 C2 1.418(7)
C2 C3 1.403(7)
C3 C4 1.393(7)
C3 H3A 0.9500
C4 C5 1.364(8)
C4 H4A 0.9500
C5 C6 1.401(9)
C5 H5A 0.9500
C6 H6A 0.9500
C7 H7A 0.9800
C7 H7B 0.9800
C7 H7C 0.9800
C8 H8A 0.9800
C8 H8B 0.9800
C8 H8C 0.9800
C9 H9A 0.9800
C9 H9B 0.9800
C9 H9C 0.9800
C10 H10A 0.9800
C10 H10B 0.9800
C10 H10C 0.9800
C11 C16 1.402(6)
C11 C12 1.402(6)
C12 C13 1.390(6)
C12 H12A 0.9500
C13 C14 1.393(8)
C13 H13A 0.9500
C14 C15 1.391(8)
C14 H14A 0.9500
C15 C16 1.385(6)
C15 H15A 0.9500
C16 H16A 0.9500
C17 C18 1.392(6)
C17 C22 1.395(7)
C18 C19 1.391(7)
C18 H18A 0.9500
C19 C20 1.382(9)
C19 H19A 0.9500
C20 C21 1.374(8)
C20 H20A 0.9500
C21 C22 1.387(7)
C21 H21A 0.9500
C22 H22A 0.9500

loop_
_geom_torsion_atom_site_label_1
_geom_torsion_atom_site_label_2
_geom_torsion_atom_site_label_3
_geom_torsion_atom_site_label_4
_geom_torsion
C10 P1 C1 C6 6.2(4)
C17 P1 C1 C6 -111.2(4)
C11 P1 C1 C6 122.1(4)
C10 P1 C1 C2 -171.9(4)
C17 P1 C1 C2 70.7(4)
C11 P1 C1 C2 -55.9(4)
C6 C1 C2 C3 -0.9(6)
P1 C1 C2 C3 177.1(3)
C6 C1 C2 Si1 -178.9(4)
P1 C1 C2 Si1 -1.0(6)
C7 Si1 C2 C3 145.6(3)
C9 Si1 C2 C3 30.1(6)
C8 Si1 C2 C3 -89.7(4)
C7 Si1 C2 C1 -36.3(5)
C9 Si1 C2 C1 -151.8(6)
C8 Si1 C2 C1 88.4(5)
C1 C2 C3 C4 0.6(6)
Si1 C2 C3 C4 179.0(4)
C2 C3 C4 C5 -1.0(7)
C3 C4 C5 C6 1.5(8)
C2 C1 C6 C5 1.6(8)
P1 C1 C6 C5 -176.5(4)
C4 C5 C6 C1 -1.9(9)
C10 P1 C11 C16 62.6(4)
C17 P1 C11 C16 179.7(3)
C1 P1 C11 C16 -55.6(4)
C10 P1 C11 C12 -115.0(4)
C17 P1 C11 C12 2.1(5)
C1 P1 C11 C12 126.8(4)
C16 C11 C12 C13 0.0(7)
P1 C11 C12 C13 177.4(4)
C11 C12 C13 C14 -0.5(8)
C12 C13 C14 C15 1.0(9)
C13 C14 C15 C16 -1.0(10)
C14 C15 C16 C11 0.4(9)
C12 C11 C16 C15 0.1(7)
P1 C11 C16 C15 -177.6(4)
C10 P1 C17 C18 -98.4(4)
C11 P1 C17 C18 144.4(4)
C1 P1 C17 C18 21.2(5)
C10 P1 C17 C22 76.7(4)
C11 P1 C17 C22 -40.4(5)
C1 P1 C17 C22 -163.6(4)
C22 C17 C18 C19 1.5(8)
P1 C17 C18 C19 176.7(5)
C17 C18 C19 C20 1.3(9)
C18 C19 C20 C21 -2.4(10)
C19 C20 C21 C22 0.7(9)
C20 C21 C22 C17 2.1(8)
C18 C17 C22 C21 -3.2(7)
P1 C17 C22 C21 -178.2(4)
